data_2009501
loop_
_publ_author_name
'Mielke, Karsten'
'Fry, James L.'
'Finnen, Daniel C.'
'Pinkerton, A. Alan'

_publ_section_title
;
 2,2'-Biadamantane
;
_journal_issue 2
_journal_name_full 'Acta Crystallographica Section C'
_journal_page_first 267
_journal_page_last 269
_journal_paper_doi 10.1107/S0108270193008170
_journal_volume 50
_journal_year 1994
_chemical_formula_sum 'C20 H30'
_chemical_formula_weight 270.46
_chemical_name_systematic ' ?'
_space_group_crystal_system monoclinic
_space_group_IT_number 15
_space_group_name_Hall '-C 2yc'
_space_group_name_H-M_alt 'C 1 2/c 1'
_atom_type_scat_source ' International Tables for X-ray Crystallography (1974, Vol. IV)'
_cell_angle_alpha 90.00(2)
_cell_angle_beta 103.19(2)
_cell_angle_gamma 90.00(2)
_cell_formula_units_Z 4.00
_cell_length_a 9.306(2)
_cell_length_b 9.184(2)
_cell_length_c 18.506(4)
_cell_measurement_reflns_used 25
_cell_measurement_temperature 294
_cell_measurement_theta_max 17
_cell_measurement_theta_min 10
_cell_volume 1539.9(6)
_computing_cell_refinement CAD-4
_computing_data_collection CAD-4_(Enraf-Nonius,_1977)
_computing_data_reduction PROCESS_MolEN_(Fair,_1990)
_computing_molecular_graphics ORTEP_(Johnson,_1976)
_computing_publication_material CIF_IN_MolEN
_computing_structure_refinement LSFM_MolEN
_computing_structure_solution 'Direct methods in MULTAN80 (Main et al., 1980)'
_diffrn_measurement_device Enraf_Nonius_CAD-4
_diffrn_measurement_method \q/2\q
_diffrn_radiation_type 'Mo K\a'
_diffrn_radiation_wavelength 0.71073
_diffrn_reflns_av_R_equivalents 0.036
_diffrn_reflns_limit_h_max 11
_diffrn_reflns_limit_h_min 0
_diffrn_reflns_limit_k_max 11
_diffrn_reflns_limit_k_min 0
_diffrn_reflns_limit_l_max 22
_diffrn_reflns_limit_l_min -22
_diffrn_reflns_number 1705
_diffrn_reflns_theta_max 25.97
_diffrn_standards_decay_% 1.32
_diffrn_standards_interval_time 60
_diffrn_standards_number 3
_exptl_absorpt_coefficient_mu 0.060
_exptl_absorpt_correction_T_max 0.9990
_exptl_absorpt_correction_T_min 0.9598
_exptl_absorpt_correction_type empirical
_exptl_crystal_colour colorless
_exptl_crystal_density_diffrn 1.17
_exptl_crystal_description plate
_exptl_crystal_F_000 600
_exptl_crystal_size_max 0.15
_exptl_crystal_size_mid 0.15
_exptl_crystal_size_min 0.10
_refine_diff_density_max 0.1323
_refine_diff_density_min -0.1561
_refine_ls_abs_structure_details
;
;
_refine_ls_extinction_coef 0.36E-05(3)
_refine_ls_extinction_method isotropic_(Zachariasen,_1963)
_refine_ls_goodness_of_fit_obs 1.514
_refine_ls_hydrogen_treatment H_atoms_refined_isotropically
_refine_ls_number_parameters 152
_refine_ls_number_reflns 829
_refine_ls_R_factor_obs 0.037
_refine_ls_shift/esd_max 0.001
_refine_ls_structure_factor_coef F
_refine_ls_weighting_details 'w = 4Fo^2^/[\s^2^(Fo^2^) + 0.0016 Fo^4^]'
_refine_ls_weighting_scheme calc
_refine_ls_wR_factor_obs 0.050
_reflns_number_observed 829
_reflns_number_total 1599
_reflns_observed_criterion >3.0\s(I)
_cod_data_source_file st1078.cif
_cod_data_source_block biadamantane
_cod_depositor_comments
;
 Updating space group information and adding the symmetry operation list.

 Antanas Vaitkus,
 2018-06-14

The following automatic conversions were performed:

'_refine_ls_weighting_scheme' value '4Fo^2^/[\s^2^(Fo^2^) + 0.0016
Fo^4^]' was changed to 'calc'. New tag '_refine_ls_weighting_details'
was created. The value of the new tag was set to 'w =
4Fo^2^/[\s^2^(Fo^2^) + 0.0016 Fo^4^]'.

Automatic conversion script
Id: cif_fix_values 3143 2015-03-26 13:38:13Z robertas 
;
_cod_original_cell_volume 1539.0(10)
_cod_original_sg_symbol_H-M 'C 2/c'
_cod_database_code 2009501

loop_
_space_group_symop_id
_space_group_symop_operation_xyz
1 x,y,z
2 -x,y,-z+1/2
3 -x,-y,-z
4 x,-y,z+1/2
5 x+1/2,y+1/2,z
6 -x+1/2,y+1/2,-z+1/2
7 -x+1/2,-y+1/2,-z
8 x+1/2,-y+1/2,z+1/2

loop_
_atom_site_aniso_label
_atom_site_aniso_U_11
_atom_site_aniso_U_22
_atom_site_aniso_U_33
_atom_site_aniso_U_12
_atom_site_aniso_U_13
_atom_site_aniso_U_23
C1 0.0342(7) 0.0422(8) 0.0358(8) 0.0063(7) 0.0094(6) 0.0087(7)
C2 0.0334(7) 0.0337(8) 0.0263(7) -0.0033(7) 0.0060(6) -0.0007(6)
C3 0.0424(7) 0.0360(9) 0.0322(7) 0.0058(7) 0.0124(6) 0.0050(7)
C4 0.0630(9) 0.0393(9) 0.0403(7) -0.0023(9) 0.0167(7) 0.0086(8)
C5 0.0468(7) 0.0510(10) 0.0383(7) -0.0097(8) 0.0178(6) 0.0043(7)
C6 0.0355(7) 0.0580(10) 0.0431(8) -0.0033(8) 0.0123(7) 0.0020(8)
C7 0.0347(8) 0.0620(10) 0.0327(7) 0.0013(8) 0.0046(6) 0.0101(8)
C8 0.0527(9) 0.0660(10) 0.0322(8) -0.0075(9) 0.0162(7) -0.0060(8)
C9 0.0483(8) 0.0590(10) 0.0331(8) -0.0152(8) 0.0094(7) -0.0119(8)
C10 0.0512(7) 0.0391(8) 0.0506(7) -0.0037(9) 0.0253(6) -0.0085(8)

loop_
_atom_site_label
_atom_site_fract_x
_atom_site_fract_y
_atom_site_fract_z
_atom_site_U_iso_or_equiv
_atom_site_thermal_displace_type
_atom_site_calc_flag
C1 0.1042(2) 0.3107(2) 0.05741(8) 0.0372(4) Uani yes
C2 0.20240(10) 0.2096(2) 0.02264(7) 0.0313(4) Uani yes
C3 0.29260(10) 0.1142(2) 0.08550(7) 0.0362(4) Uani yes
C4 0.1874(2) 0.0236(2) 0.12034(9) 0.0468(4) Uani yes
C5 0.0887(2) 0.1235(2) 0.15393(8) 0.0442(4) Uani yes
C6 -0.0004(2) 0.2195(2) 0.09258(9) 0.0450(5) Uani yes
C7 0.3881(2) 0.2086(2) 0.14608(9) 0.0437(4) Uani yes
C8 0.1847(2) 0.2185(2) 0.21370(9) 0.0492(5) Uani yes
C9 0.2895(2) 0.3099(2) 0.17907(8) 0.0468(5) Uani yes
C10 0.1988(2) 0.4062(2) 0.11810(8) 0.0448(4) Uani yes
H1 0.046(2) 0.372(2) 0.0195(8) 0.047(4) Uiso ?
H2 0.1360(10) 0.1410(10) -0.0111(6) 0.027(4) Uiso ?
H3 0.3560(10) 0.0430(10) 0.0650(7) 0.041(4) Uiso ?
H4B 0.246(2) -0.039(2) 0.1588(8) 0.062(5) Uiso ?
H4A 0.125(2) -0.043(2) 0.0819(8) 0.067(5) Uiso ?
H5 0.0220(10) 0.062(2) 0.1774(8) 0.048(4) Uiso ?
H6A -0.064(2) 0.158(2) 0.0534(9) 0.063(5) Uiso ?
H6B -0.065(2) 0.285(2) 0.1130(8) 0.059(5) Uiso ?
H7A 0.460(2) 0.2690(10) 0.1271(7) 0.038(4) Uiso ?
H7B 0.4460(10) 0.1460(10) 0.1849(7) 0.050(4) Uiso ?
H8A 0.245(2) 0.156(2) 0.2580(9) 0.066(5) Uiso ?
H8B 0.119(2) 0.283(2) 0.2354(8) 0.054(5) Uiso ?
H9 0.348(2) 0.371(2) 0.2165(8) 0.060(5) Uiso ?
H10B 0.1320(10) 0.473(2) 0.1402(7) 0.053(5) Uiso ?
H10A 0.2650(10) 0.470(2) 0.0968(7) 0.045(4) Uiso ?

loop_
_geom_angle_atom_site_label_1
_geom_angle_atom_site_label_2
_geom_angle_atom_site_label_3
_geom_angle
_geom_angle_publ_flag
C2 C1 C6 109.90(10) yes
C2 C1 C10 110.70(10) yes
C2 C1 H1 109.7(9) ?
C6 C1 C10 108.30(10) yes
C6 C1 H1 108.7(9) ?
C10 C1 H1 109.4(8) ?
C1 C2 C2 113.90(10) yes
C1 C2 C3 107.40(10) yes
C1 C2 H2 107.3(7) ?
C2 C2 C3 113.70(10) yes
C2 C2 H2 108.4(7) ?
C3 C2 H2 105.6(7) ?
C2 C3 C4 109.60(10) yes
C2 C3 C7 110.90(10) yes
C2 C3 H3 110.3(7) ?
C4 C3 C7 108.60(10) yes
C4 C3 H3 107.1(8) ?
C7 C3 H3 110.4(7) ?
C3 C4 C5 110.20(10) yes
C3 C4 H4B 108.7(9) ?
C3 C4 H4A 110.5(9) ?
C5 C4 H4B 110.0(9) ?
C5 C4 H4A 110.2(9) ?
H4B C4 H4A 107.0(10) ?
C4 C5 C6 108.60(10) yes
C4 C5 C8 109.40(10) yes
C4 C5 H5 108.8(9) ?
C6 C5 C8 109.80(10) yes
C6 C5 H5 111.2(7) ?
C8 C5 H5 109.0(8) ?
C1 C6 C5 110.00(10) yes
C1 C6 H6A 109.0(10) ?
C1 C6 H6B 109.0(10) ?
C5 C6 H6A 110.3(9) ?
C5 C6 H6B 110.1(9) ?
H6A C6 H6B 107.0(10) ?
C3 C7 C9 109.70(10) yes
C3 C7 H7A 112.5(8) ?
C3 C7 H7B 109.6(8) ?
C9 C7 H7A 108.2(8) ?
C9 C7 H7B 110.3(9) ?
H7A C7 H7B 106.0(10) ?
C5 C8 C9 109.40(10) yes
C5 C8 H8A 111.8(9) ?
C5 C8 H8B 108.5(8) ?
C9 C8 H8A 110.10(10) ?
C9 C8 H8B 110.6(9) ?
H8A C8 H8B 106.0(10) ?
C7 C9 C8 109.30(10) yes
C7 C9 C10 109.80(10) yes
C7 C9 H9 110.0(10) ?
C8 C9 C10 109.20(10) yes
C8 C9 H9 109.0(10) ?
C10 C9 H9 108.9(9) ?
C1 C10 C9 109.70(10) yes
C1 C10 H10B 109.6(7) ?
C1 C10 H10A 110.5(7) ?
C9 C10 H10B 109.7(7) ?
C9 C10 H10A 110.3(7) ?
H10B C10 H10A 106.0(10) ?

loop_
_geom_bond_atom_site_label_1
_geom_bond_atom_site_label_2
_geom_bond_distance
_geom_bond_publ_flag
C1 C2 1.543(2) yes
C1 C6 1.536(2) yes
C1 C10 1.534(2) yes
C1 H1 0.960(10) ?
C2 C2 1.542(2) yes
C2 C3 1.543(2) yes
C2 H2 1.000(10) ?
C3 C4 1.535(2) yes
C3 C7 1.531(2) yes
C3 H3 1.010(10) ?
C4 C5 1.527(2) yes
C4 H4B 0.980(10) ?
C4 H4A 1.010(10) ?
C5 C6 1.525(2) yes
C5 C8 1.527(2) yes
C5 H5 1.01(2) ?
C6 H6A 1.000(10) ?
C6 H6B 0.99(2) ?
C7 C9 1.529(2) yes
C7 H7A 0.990(10) ?
C7 H7B 0.980(10) ?
C8 C9 1.533(3) yes
C8 H8A 1.05(2) ?
C8 H8B 1.00(2) ?
C9 C10 1.528(2) yes
C9 H9 0.960(10) ?
C10 H10B 1.030(10) ?
C10 H10A 0.990(10) ?
